data_9006874
loop_
_publ_author_name
'Mitchell, R. H.'
'Chakhmouradian, A. R.'
'Woodward, P. M.'

_publ_section_title
;
 Crystal chemistry of perovskite-type compounds in the
 tausonite-loparite series, (Sr1-2xNaxLax)TiO3
 Sample: x = 0.50
;
_journal_name_full 'Physics and Chemistry of Minerals'
_journal_page_first 583
_journal_page_last 589
_journal_paper_doi 10.1007/s002690000103
_journal_volume 27
_journal_year 2000
_chemical_formula_sum 'La0.5 Na0.5 O3 Ti'
_chemical_name_mineral Loparite
_space_group_IT_number 167
_symmetry_space_group_name_Hall '-R 3 2"c'
_symmetry_space_group_name_H-M 'R -3 c :H'
_cell_angle_alpha 90
_cell_angle_beta 90
_cell_angle_gamma 120
_cell_length_a 5.4820
_cell_length_b 5.4820
_cell_length_c 13.4104
_cell_formula_units_Z 6
_cell_volume 349.020
_database_code_amcsd 0008456
_exptl_crystal_density_diffrn 5.048
_cod_original_sg_symbol_H-M 'R -3 c'
_cod_original_formula_sum '(Na.5 La.5) Ti O3'
_cod_database_code 9006874

loop_
_space_group_symop_operation_xyz
x,y,z
2/3+x,1/3+y,1/3+z
1/3+x,2/3+y,2/3+z
x,x-y,1/2+z
2/3+x,1/3+x-y,5/6+z
1/3+x,2/3+x-y,1/6+z
y,x,1/2-z
2/3+y,1/3+x,5/6-z
1/3+y,2/3+x,1/6-z
-x+y,y,1/2+z
2/3-x+y,1/3+y,5/6+z
1/3-x+y,2/3+y,1/6+z
-x,-x+y,1/2-z
2/3-x,1/3-x+y,5/6-z
1/3-x,2/3-x+y,1/6-z
-y,-x,1/2+z
2/3-y,1/3-x,5/6+z
1/3-y,2/3-x,1/6+z
x-y,-y,1/2-z
2/3+x-y,1/3-y,5/6-z
1/3+x-y,2/3-y,1/6-z
y,-x+y,-z
2/3+y,1/3-x+y,1/3-z
1/3+y,2/3-x+y,2/3-z
-x+y,-x,z
2/3-x+y,1/3-x,1/3+z
1/3-x+y,2/3-x,2/3+z
-x,-y,-z
2/3-x,1/3-y,1/3-z
1/3-x,2/3-y,2/3-z
-y,x-y,z
2/3-y,1/3+x-y,1/3+z
1/3-y,2/3+x-y,2/3+z
x-y,x,-z
2/3+x-y,1/3+x,1/3-z
1/3+x-y,2/3+x,2/3-z

loop_
_atom_site_label
_atom_site_fract_x
_atom_site_fract_y
_atom_site_fract_z
_atom_site_occupancy
NaA 0.00000 0.00000 0.25000 0.50000
LaA 0.00000 0.00000 0.25000 0.50000
Ti 0.00000 0.00000 0.00000 1.00000
O 0.53900 0.00000 0.25000 1.00000

loop_
_cod_related_entry_id
_cod_related_entry_database
_cod_related_entry_code
1 AMCSD 0008456
